data_7041956
loop_
_publ_author_name
'M\"oller, F'
'Casta\~neda-Losada, L'
'Junqueira, J. R. C.'
'Miller, R. G.'
'Reback, M. L.'
'Mallick, B.'
'van Gastel, M.'
'Apfel, U.-P.'

_publ_section_title
;
 Modulation of the CO2 fixation in dinickel azacryptands.
;
_journal_issue 17
_journal_name_full 'Dalton transactions (Cambridge, England : 2003)'
_journal_page_first 5680
_journal_page_last 5688
_journal_paper_doi 10.1039/c6dt04527h
_journal_volume 46
_journal_year 2017
_chemical_formula_moiety 'C39 H48 N8'
_chemical_formula_sum 'C39 H48 N8'
_chemical_formula_weight 628.8618
_space_group_IT_number 33
_symmetry_cell_setting orthorhombic
_symmetry_space_group_name_Hall 'P 2c -2n'
_symmetry_space_group_name_H-M 'P n a 21'
_atom_sites_solution_hydrogens geom
_atom_sites_solution_primary direct
_atom_sites_solution_secondary difmap
_audit_creation_method SHELXL-97
_audit_update_record
;
2017-02-03 deposited with the CCDC.
2017-02-06 downloaded from the CCDC.
;
_cell_angle_alpha 90.00
_cell_angle_beta 90.00
_cell_angle_gamma 90.00
_cell_formula_units_Z 4
_cell_length_a 14.4185(18)
_cell_length_b 20.046(3)
_cell_length_c 12.574(2)
_cell_measurement_reflns_used 2745
_cell_measurement_temperature 170(2)
_cell_measurement_theta_max 47.3
_cell_measurement_theta_min 5.6
_cell_volume 3634.3(9)
_computing_cell_refinement 'X-Area (Stoe & Cie, 2001)'
_computing_data_collection 'X-Area (Stoe & Cie, 2001)'
_computing_data_reduction 'X-Area (Stoe & Cie, 2001)'
_computing_molecular_graphics 'Diamond (Brandenburg 2011)'
_computing_publication_material 'WinGX publication routines (Farrugia, 1999)'
_computing_structure_refinement 'SHELXL-97 (Sheldrick, 1997)'
_computing_structure_solution 'SIR92 (Altomare 1994)'
_diffrn_ambient_temperature 170(2)
_diffrn_measured_fraction_theta_full 0.989
_diffrn_measured_fraction_theta_max 0.989
_diffrn_measurement_device_type 'STOE IPDS I'
_diffrn_measurement_method \w
_diffrn_radiation_monochromator graphite
_diffrn_radiation_source 'fine-focus sealed tube'
_diffrn_radiation_type MoK\a
_diffrn_radiation_wavelength 0.71073
_diffrn_reflns_av_R_equivalents 0.1620
_diffrn_reflns_av_sigmaI/netI 0.3868
_diffrn_reflns_limit_h_max 18
_diffrn_reflns_limit_h_min -19
_diffrn_reflns_limit_k_max 24
_diffrn_reflns_limit_k_min -26
_diffrn_reflns_limit_l_max 16
_diffrn_reflns_limit_l_min -16
_diffrn_reflns_number 26225
_diffrn_reflns_theta_full 28.25
_diffrn_reflns_theta_max 28.25
_diffrn_reflns_theta_min 2.83
_exptl_absorpt_coefficient_mu 0.070
_exptl_absorpt_correction_T_max 0.9925
_exptl_absorpt_correction_T_min 0.9500
_exptl_absorpt_correction_type numerical
_exptl_absorpt_process_details
;
 [X-Red (Stoe & Cie, 2001) and X-Shape (Stoe & Cie, 1999)]
;
_exptl_crystal_colour colourless
_exptl_crystal_density_diffrn 1.149
_exptl_crystal_density_method 'not measured'
_exptl_crystal_description prism
_exptl_crystal_F_000 1160
_exptl_crystal_size_max 0.4
_exptl_crystal_size_mid 0.3
_exptl_crystal_size_min 0.2
_refine_diff_density_max 0.257
_refine_diff_density_min -0.161
_refine_diff_density_rms 0.038
_refine_ls_extinction_method none
_refine_ls_goodness_of_fit_ref 0.540
_refine_ls_hydrogen_treatment constr
_refine_ls_matrix_type full
_refine_ls_number_parameters 452
_refine_ls_number_reflns 8835
_refine_ls_number_restraints 1
_refine_ls_restrained_S_all 0.540
_refine_ls_R_factor_all 0.3006
_refine_ls_R_factor_gt 0.0595
_refine_ls_shift/su_max 0.000
_refine_ls_shift/su_mean 0.000
_refine_ls_structure_factor_coef Fsqd
_refine_ls_weighting_details 'calc w=1/[\s^2^(Fo^2^)+(0.0729P)^2^+0.0000P] where P=(Fo^2^+2Fc^2^)/3'
_refine_ls_weighting_scheme calc
_refine_ls_wR_factor_gt 0.1318
_refine_ls_wR_factor_ref 0.1933
_reflns_number_gt 4308
_reflns_number_total 8835
_reflns_threshold_expression >2\s(I)
_cod_data_source_file c6dt04527h2.cif
_cod_data_source_block LIMe_lc-48
_cod_depositor_comments 'Adding full bibliography for 7041952--7041960.cif.'
_cod_original_sg_symbol_H-M Pna21
_cod_database_code 7041956
_publcif_datablock.id {fb2c7a0f-1e6a-4f73-aa71-1263c903c4ab}

loop_
_symmetry_equiv_pos_as_xyz
'x, y, z'
'-x, -y, z+1/2'
'-x+1/2, y+1/2, z+1/2'
'x+1/2, -y+1/2, z'

loop_
_atom_site_label
_atom_site_type_symbol
_atom_site_fract_x
_atom_site_fract_y
_atom_site_fract_z
_atom_site_U_iso_or_equiv
_atom_site_adp_type
_atom_site_occupancy
_atom_site_symmetry_multiplicity
_atom_site_calc_flag
_atom_site_refinement_flags
_atom_site_disorder_assembly
_atom_site_disorder_group
N3A N -0.8822(11) -0.6564(8) 0.4462(12) 0.0613(10) Uani 0.458(4) 1 d P A 1
N15A N -0.9725(10) -0.3126(9) 0.4675(12) 0.0636(10) Uani 0.458(4) 1 d P A 1
N17A N -0.5868(11) -0.6377(8) 0.5389(13) 0.0613(10) Uani 0.458(4) 1 d P A 1
N27A N -0.6872(9) -0.2835(8) 0.5562(9) 0.0636(10) Uani 0.458(4) 1 d P A 1
N32A N -0.7884(8) -0.6612(8) 0.7891(10) 0.0613(10) Uani 0.458(4) 1 d P A 1
N42A N -0.8809(10) -0.3017(8) 0.7931(12) 0.0636(10) Uani 0.458(4) 1 d P A 1
C9A C -1.0368(8) -0.4418(5) 0.5280(9) 0.051(4) Uani 0.458(4) 1 d PG A 1
H9A H -1.0757 -0.4064 0.5453 0.062 Uiso 0.458(4) 1 calc PR A 1
C10A C -0.9524(8) -0.4297(4) 0.4783(9) 0.060(2) Uani 0.458(4) 1 d PG A 1
C11A C -0.8942(7) -0.4826(5) 0.4525(10) 0.039(5) Uani 0.458(4) 1 d PG A 1
H11A H -0.8377 -0.4745 0.4193 0.047 Uiso 0.458(4) 1 calc PR A 1
C5A C -0.9206(7) -0.5476(5) 0.4763(10) 0.060(2) Uani 0.458(4) 1 d PG A 1
C6A C -1.0050(8) -0.5597(5) 0.5260(10) 0.067(5) Uani 0.458(4) 1 d PG A 1
H6A H -1.0227 -0.6032 0.5419 0.080 Uiso 0.458(4) 1 calc PR A 1
C7A C -1.0632(6) -0.5068(6) 0.5518(9) 0.060(2) Uani 0.458(4) 1 d PG A 1
C25A C -0.6593(10) -0.4665(5) 0.5784(6) 0.061(7) Uani 0.458(4) 1 d PG A 1
H25A H -0.6698 -0.4688 0.6512 0.073 Uiso 0.458(4) 1 calc PR A 1
C19A C -0.6389(9) -0.5241(4) 0.5215(8) 0.047(4) Uani 0.458(4) 1 d PG A 1
C20A C -0.6232(8) -0.5207(4) 0.4126(8) 0.035(4) Uani 0.458(4) 1 d PG A 1
H20A H -0.6095 -0.5593 0.3746 0.043 Uiso 0.458(4) 1 calc PR A 1
C21A C -0.6278(9) -0.4596(6) 0.3605(6) 0.072(7) Uani 0.458(4) 1 d PG A 1
C23A C -0.6481(9) -0.4020(4) 0.4174(8) 0.051(5) Uani 0.458(4) 1 d PG A 1
H23A H -0.6512 -0.3611 0.3825 0.061 Uiso 0.458(4) 1 calc PR A 1
C24A C -0.6639(9) -0.4054(4) 0.5263(8) 0.044(4) Uani 0.458(4) 1 d PG A 1
C40A C -0.8709(7) -0.4831(6) 0.7643(9) 0.044(5) Uani 0.458(4) 1 d PG A 1
H40A H -0.9254 -0.4882 0.7256 0.053 Uiso 0.458(4) 1 calc PR A 1
C34A C -0.8179(9) -0.5387(4) 0.7902(10) 0.073(5) Uani 0.458(4) 1 d PG A 1
C35A C -0.7364(8) -0.5312(5) 0.8480(9) 0.062(2) Uani 0.458(4) 1 d PG A 1
H35A H -0.7010 -0.5684 0.8654 0.074 Uiso 0.458(4) 1 calc PR A 1
C38A C -0.7079(7) -0.4680(6) 0.8799(9) 0.054(5) Uani 0.458(4) 1 d PG A 1
C39A C -0.7608(8) -0.4124(5) 0.8540(9) 0.062(2) Uani 0.458(4) 1 d PG A 1
H39A H -0.7417 -0.3702 0.8753 0.074 Uiso 0.458(4) 1 calc PR A 1
C36A C -0.8424(8) -0.4200(5) 0.7962(10) 0.064(4) Uani 0.458(4) 1 d PG A 1
C37A C -0.6108(17) -0.4719(11) 0.947(3) 0.076(2) Uani 0.458(4) 1 d P A 1
H37A H -0.5909 -0.5175 0.9516 0.114 Uiso 0.458(4) 1 calc PR A 1
H37B H -0.6203 -0.4543 1.0169 0.114 Uiso 0.458(4) 1 calc PR A 1
H37C H -0.5642 -0.4461 0.9110 0.114 Uiso 0.458(4) 1 calc PR A 1
C8A C -1.151(2) -0.5158(18) 0.617(2) 0.076(2) Uani 0.458(4) 1 d P A 1
H8AA H -1.1802 -0.4733 0.6270 0.114 Uiso 0.458(4) 1 calc PR A 1
H8AB H -1.1354 -0.5346 0.6849 0.114 Uiso 0.458(4) 1 calc PR A 1
H8AC H -1.1924 -0.5452 0.5801 0.114 Uiso 0.458(4) 1 calc PR A 1
C22A C -0.6277(16) -0.4628(14) 0.243(2) 0.076(2) Uani 0.458(4) 1 d P A 1
H22A H -0.6404 -0.4193 0.2141 0.114 Uiso 0.458(4) 1 calc PR A 1
H22B H -0.6745 -0.4935 0.2190 0.114 Uiso 0.458(4) 1 calc PR A 1
H22C H -0.5680 -0.4776 0.2181 0.114 Uiso 0.458(4) 1 calc PR A 1
C9B C -0.8768(7) -0.4867(7) 0.4310(8) 0.078(8) Uani 0.542(4) 1 d PG A 2
H9B H -0.9330 -0.4929 0.4659 0.093 Uiso 0.542(4) 1 calc PR A 2
C10B C -0.8475(8) -0.4227(5) 0.4048(8) 0.060(2) Uani 0.542(4) 1 d PG A 2
C11B C -0.7635(8) -0.4134(5) 0.3527(8) 0.071(4) Uani 0.542(4) 1 d PG A 2
H11B H -0.7439 -0.3706 0.3352 0.085 Uiso 0.542(4) 1 calc PR A 2
C5B C -0.7088(7) -0.4681(6) 0.3266(8) 0.074(6) Uani 0.542(4) 1 d PG A 2
C7B C -0.7381(8) -0.5321(5) 0.3527(8) 0.070(4) Uani 0.542(4) 1 d PG A 2
H7B H -0.7015 -0.5687 0.3353 0.084 Uiso 0.542(4) 1 calc PR A 2
C6B C -0.8221(9) -0.5414(5) 0.4049(8) 0.060(2) Uani 0.542(4) 1 d PG A 2
C24B C -0.6656(8) -0.4025(4) 0.6725(8) 0.049(4) Uani 0.542(4) 1 d PG A 2
C25B C -0.6601(8) -0.4625(5) 0.6174(6) 0.052(5) Uani 0.542(4) 1 d PG A 2
H25B H -0.6722 -0.4636 0.5448 0.063 Uiso 0.542(4) 1 calc PR A 2
C20B C -0.6366(7) -0.5208(4) 0.6709(8) 0.039(3) Uani 0.542(4) 1 d PG A 2
C23B C -0.6186(7) -0.5191(4) 0.7795(8) 0.080(6) Uani 0.542(4) 1 d PG A 2
H23B H -0.6029 -0.5581 0.8152 0.096 Uiso 0.542(4) 1 calc PR A 2
C19B C -0.6241(8) -0.4591(6) 0.8345(6) 0.060(4) Uani 0.542(4) 1 d PG A 2
C21B C -0.6476(7) -0.4008(4) 0.7811(8) 0.061(5) Uani 0.542(4) 1 d PG A 2
H21B H -0.6513 -0.3607 0.8179 0.074 Uiso 0.542(4) 1 calc PR A 2
C40B C -0.8977(6) -0.4831(6) 0.7471(9) 0.109(9) Uani 0.542(4) 1 d PG A 2
H40B H -0.8418 -0.4750 0.7817 0.130 Uiso 0.542(4) 1 calc PR A 2
C39B C -0.9545(7) -0.4302(5) 0.7181(8) 0.056(3) Uani 0.542(4) 1 d PG A 2
C38B C -1.0381(6) -0.4423(5) 0.6664(8) 0.062(2) Uani 0.542(4) 1 d PG A 2
H38B H -1.0761 -0.4069 0.6470 0.074 Uiso 0.542(4) 1 calc PR A 2
C34B C -1.0648(6) -0.5074(5) 0.6437(9) 0.069(4) Uani 0.542(4) 1 d PG A 2
C35B C -1.0079(7) -0.5604(4) 0.6728(9) 0.062(2) Uani 0.542(4) 1 d PG A 2
H35B H -1.0258 -0.6039 0.6576 0.074 Uiso 0.542(4) 1 calc PR A 2
C36B C -0.9244(6) -0.5482(5) 0.7245(9) 0.059(4) Uani 0.542(4) 1 d PG A 2
N42B N -0.9771(8) -0.3093(8) 0.7256(11) 0.0636(10) Uani 0.542(4) 1 d P A 2
N17B N -0.5966(9) -0.6373(7) 0.6570(11) 0.0613(10) Uani 0.542(4) 1 d P A 2
N15B N -0.8871(8) -0.3079(7) 0.3901(10) 0.0636(10) Uani 0.542(4) 1 d P A 2
N3B N -0.8156(7) -0.6590(7) 0.4127(10) 0.0613(10) Uani 0.542(4) 1 d P A 2
N27B N -0.6868(8) -0.2868(7) 0.6638(9) 0.0636(10) Uani 0.542(4) 1 d P A 2
N32B N -0.8874(8) -0.6675(6) 0.7355(9) 0.0613(10) Uani 0.542(4) 1 d P A 2
C37B C -0.6015(16) -0.4472(9) 0.947(2) 0.076(2) Uani 0.542(4) 1 d P A 2
H37D H -0.6063 -0.4004 0.9617 0.114 Uiso 0.542(4) 1 calc PR A 2
H37E H -0.5393 -0.4620 0.9604 0.114 Uiso 0.542(4) 1 calc PR A 2
H37F H -0.6439 -0.4715 0.9908 0.114 Uiso 0.542(4) 1 calc PR A 2
C8B C -1.156(2) -0.5212(15) 0.5807(16) 0.076(2) Uani 0.542(4) 1 d P A 2
H8B1 H -1.1881 -0.4800 0.5693 0.114 Uiso 0.542(4) 1 calc PR A 2
H8B2 H -1.1943 -0.5512 0.6206 0.114 Uiso 0.542(4) 1 calc PR A 2
H8B3 H -1.1407 -0.5410 0.5134 0.114 Uiso 0.542(4) 1 calc PR A 2
C22B C -0.6087(13) -0.4515(12) 0.270(2) 0.076(2) Uani 0.542(4) 1 d P A 2
H22D H -0.6029 -0.4042 0.2602 0.114 Uiso 0.542(4) 1 calc PR A 2
H22E H -0.6054 -0.4735 0.2025 0.114 Uiso 0.542(4) 1 calc PR A 2
H22F H -0.5593 -0.4670 0.3150 0.114 Uiso 0.542(4) 1 calc PR A 2
N1 N -0.8684(2) -0.21426(19) 0.5987(10) 0.0745(12) Uani 1 1 d . . .
N2 N -0.7438(3) -0.73916(19) 0.5986(9) 0.0698(11) Uani 1 1 d . . .
C1 C -0.7889(9) -0.7668(7) 0.5037(11) 0.131(5) Uani 1 1 d . A .
H1A H -0.7422 -0.7888 0.4607 0.158 Uiso 1 1 calc R . .
H1B H -0.8332 -0.8004 0.5261 0.158 Uiso 1 1 calc R . .
C2 C -0.8370(9) -0.7180(5) 0.4377(9) 0.124(5) Uani 1 1 d . . .
H2A H -0.7914 -0.7090 0.3828 0.149 Uiso 0.458(4) 1 calc PR A 1
H2B H -0.8836 -0.7452 0.4031 0.149 Uiso 0.458(4) 1 calc PR A 1
H2C H -0.8461 -0.7405 0.3702 0.149 Uiso 0.542(4) 1 calc PR A 2
H2D H -0.8981 -0.7142 0.4693 0.149 Uiso 0.542(4) 1 calc PR A 2
C4 C -0.8544(7) -0.6029(4) 0.4347(8) 0.067(3) Uani 1 1 d . . .
H4A H -0.7974 -0.5938 0.4033 0.080 Uiso 0.458(4) 1 calc PR A 1
H4B H -0.9089 -0.6042 0.4741 0.080 Uiso 0.542(4) 1 calc PR A 2
C12 C -0.9151(7) -0.3617(5) 0.4390(8) 0.068(3) Uani 1 1 d . . .
H12A H -0.8604 -0.3559 0.4008 0.082 Uiso 0.458(4) 1 calc PR A 1
H12B H -0.9652 -0.3646 0.4854 0.082 Uiso 0.542(4) 1 calc PR A 2
C13 C -0.9415(7) -0.2465(5) 0.4298(6) 0.069(3) Uani 1 1 d . . .
H13A H -0.9833 -0.2299 0.3755 0.083 Uiso 0.458(4) 1 calc PR A 1
H13B H -0.8797 -0.2495 0.3998 0.083 Uiso 0.458(4) 1 calc PR A 1
H13C H -1.0052 -0.2620 0.4277 0.083 Uiso 0.542(4) 1 calc PR A 2
H13D H -0.9361 -0.2157 0.3706 0.083 Uiso 0.542(4) 1 calc PR A 2
C14 C -0.9416(5) -0.1978(4) 0.5301(7) 0.0986(14) Uani 1 1 d . A .
H14A H -0.9348 -0.1520 0.5064 0.118 Uiso 1 1 calc R . .
H14B H -1.0001 -0.2016 0.5676 0.118 Uiso 1 1 calc R . .
C15 C -0.6452(4) -0.7522(3) 0.6027(18) 0.148(4) Uani 1 1 d . A .
H15A H -0.6314 -0.7730 0.6706 0.178 Uiso 1 1 calc R . .
H15B H -0.6304 -0.7844 0.5476 0.178 Uiso 1 1 calc R . .
C16 C -0.5852(3) -0.6965(3) 0.5902(10) 0.0668(17) Uani 1 1 d . . .
H16A H -0.5722 -0.6837 0.6631 0.080 Uiso 0.458(4) 1 calc PR A 1
H16B H -0.5283 -0.7168 0.5647 0.080 Uiso 0.458(4) 1 calc PR A 1
H16C H -0.5900 -0.6821 0.5168 0.080 Uiso 0.542(4) 1 calc PR A 2
H16D H -0.5223 -0.7125 0.6004 0.080 Uiso 0.542(4) 1 calc PR A 2
C18 C -0.6278(3) -0.5858(2) 0.5991(11) 0.0657(15) Uani 1 1 d . . .
H18A H -0.6449 -0.5876 0.6704 0.079 Uiso 0.458(4) 1 calc PR A 1
H18B H -0.6423 -0.5878 0.5271 0.079 Uiso 0.542(4) 1 calc PR A 2
C26 C -0.6841(3) -0.3431(2) 0.6011(12) 0.0600(13) Uani 1 1 d . . .
H26A H -0.6934 -0.3483 0.6738 0.072 Uiso 0.458(4) 1 calc PR A 1
H26B H -0.6922 -0.3444 0.5278 0.072 Uiso 0.542(4) 1 calc PR A 2
C28 C -0.6991(3) -0.2271(2) 0.6096(14) 0.095(3) Uani 1 1 d . . .
H28A H -0.6456 -0.1994 0.5940 0.115 Uiso 0.458(4) 1 calc PR A 1
H28B H -0.6950 -0.2386 0.6844 0.115 Uiso 0.458(4) 1 calc PR A 1
H28C H -0.6808 -0.2370 0.5371 0.115 Uiso 0.542(4) 1 calc PR A 2
H28D H -0.6512 -0.1980 0.6376 0.115 Uiso 0.542(4) 1 calc PR A 2
C29 C -0.7805(3) -0.1840(3) 0.5986(14) 0.0986(14) Uani 1 1 d . A .
H29A H -0.7791 -0.1518 0.6561 0.118 Uiso 1 1 calc R . .
H29B H -0.7742 -0.1593 0.5327 0.118 Uiso 1 1 calc R . .
C30 C -0.7826(11) -0.7625(5) 0.6920(11) 0.169(7) Uani 1 1 d . A .
H30A H -0.8256 -0.7974 0.6717 0.203 Uiso 1 1 calc R . .
H30B H -0.7328 -0.7842 0.7307 0.203 Uiso 1 1 calc R . .
C31 C -0.8265(8) -0.7252(7) 0.7616(11) 0.133(5) Uani 1 1 d . . .
H31A H -0.8322 -0.7509 0.8267 0.160 Uiso 0.458(4) 1 calc PR A 1
H31B H -0.8888 -0.7179 0.7349 0.160 Uiso 0.458(4) 1 calc PR A 1
H31C H -0.7793 -0.7081 0.8093 0.160 Uiso 0.542(4) 1 calc PR A 2
H31D H -0.8642 -0.7555 0.8033 0.160 Uiso 0.542(4) 1 calc PR A 2
C33 C -0.8567(7) -0.6092(5) 0.7579(7) 0.076(3) Uani 1 1 d . . .
H33A H -0.9133 -0.6170 0.7245 0.091 Uiso 0.458(4) 1 calc PR A 1
H33B H -0.7998 -0.6024 0.7909 0.091 Uiso 0.542(4) 1 calc PR A 2
C41 C -0.9127(7) -0.3637(6) 0.7562(9) 0.081(3) Uani 1 1 d . . .
H41A H -0.9656 -0.3708 0.7154 0.097 Uiso 0.458(4) 1 calc PR A 1
H41B H -0.8567 -0.3585 0.7921 0.097 Uiso 0.542(4) 1 calc PR A 2
C43 C -0.9456(6) -0.2494(5) 0.7599(9) 0.095(4) Uani 1 1 d . . .
H43A H -0.9889 -0.2668 0.7079 0.114 Uiso 0.458(4) 1 calc PR A 1
H43B H -0.9805 -0.2333 0.8207 0.114 Uiso 0.458(4) 1 calc PR A 1
H43C H -0.9114 -0.2606 0.8240 0.114 Uiso 0.542(4) 1 calc PR A 2
H43D H -1.0014 -0.2272 0.7846 0.114 Uiso 0.542(4) 1 calc PR A 2
C44 C -0.8936(5) -0.1975(4) 0.7158(8) 0.0986(14) Uani 1 1 d . A .
H44A H -0.8374 -0.1910 0.7567 0.118 Uiso 1 1 calc R . .
H44B H -0.9292 -0.1564 0.7181 0.118 Uiso 1 1 calc R . .

loop_
_atom_site_aniso_label
_atom_site_aniso_U_11
_atom_site_aniso_U_22
_atom_site_aniso_U_33
_atom_site_aniso_U_23
_atom_site_aniso_U_13
_atom_site_aniso_U_12
N3A 0.061(3) 0.058(2) 0.065(2) 0.009(3) -0.008(4) 0.008(2)
N15A 0.0473(18) 0.067(2) 0.076(2) 0.007(4) 0.003(3) 0.0033(18)
N17A 0.061(3) 0.058(2) 0.065(2) 0.009(3) -0.008(4) 0.008(2)
N27A 0.0473(18) 0.067(2) 0.076(2) 0.007(4) 0.003(3) 0.0033(18)
N32A 0.061(3) 0.058(2) 0.065(2) 0.009(3) -0.008(4) 0.008(2)
N42A 0.0473(18) 0.067(2) 0.076(2) 0.007(4) 0.003(3) 0.0033(18)
C9A 0.037(8) 0.045(8) 0.072(10) -0.012(8) -0.004(8) 0.006(7)
C10A 0.050(5) 0.093(6) 0.038(4) -0.011(4) -0.012(4) 0.013(5)
C11A 0.050(12) 0.022(8) 0.045(10) 0.003(7) 0.013(9) 0.010(8)
C5A 0.050(5) 0.093(6) 0.038(4) -0.011(4) -0.012(4) 0.013(5)
C6A 0.028(8) 0.060(10) 0.112(13) -0.041(9) -0.009(8) -0.008(7)
C7A 0.050(5) 0.093(6) 0.038(4) -0.011(4) -0.012(4) 0.013(5)
C25A 0.040(14) 0.018(9) 0.126(17) -0.026(10) 0.000(12) 0.010(8)
C19A 0.048(10) 0.042(10) 0.050(10) -0.010(8) 0.001(9) 0.000(8)
C20A 0.029(9) 0.032(8) 0.046(9) -0.009(7) 0.004(7) 0.009(7)
C21A 0.067(15) 0.094(17) 0.054(12) -0.031(11) 0.007(11) 0.044(12)
C23A 0.040(11) 0.057(11) 0.055(11) 0.017(9) -0.005(9) 0.002(9)
C24A 0.037(10) 0.036(9) 0.059(12) -0.003(9) -0.003(9) -0.012(8)
C40A 0.052(12) 0.024(8) 0.058(12) 0.000(8) 0.019(9) -0.015(8)
C34A 0.098(14) 0.065(11) 0.054(9) -0.026(9) -0.002(9) -0.045(10)
C35A 0.044(5) 0.083(6) 0.058(5) 0.004(5) 0.008(5) 0.013(5)
C38A 0.056(12) 0.063(13) 0.044(9) -0.016(8) -0.017(9) 0.004(10)
C39A 0.044(5) 0.083(6) 0.058(5) 0.004(5) 0.008(5) 0.013(5)
C36A 0.049(9) 0.059(10) 0.083(11) -0.034(9) 0.008(8) -0.008(8)
C37A 0.058(3) 0.066(5) 0.105(6) -0.036(8) -0.018(6) -0.004(3)
C8A 0.058(3) 0.066(5) 0.105(6) -0.036(8) -0.018(6) -0.004(3)
C22A 0.058(3) 0.066(5) 0.105(6) -0.036(8) -0.018(6) -0.004(3)
C9B 0.077(17) 0.13(2) 0.025(9) -0.018(10) -0.008(9) 0.007(14)
C10B 0.050(5) 0.093(6) 0.038(4) -0.011(4) -0.012(4) 0.013(5)
C11B 0.076(10) 0.074(9) 0.062(9) 0.040(7) -0.005(7) 0.002(8)
C5B 0.076(13) 0.085(14) 0.061(10) 0.016(10) -0.009(10) 0.042(11)
C7B 0.094(11) 0.082(10) 0.033(7) 0.014(7) -0.032(7) 0.023(9)
C6B 0.050(5) 0.093(6) 0.038(4) -0.011(4) -0.012(4) 0.013(5)
C24B 0.043(9) 0.037(8) 0.068(11) -0.011(8) -0.009(8) 0.008(7)
C25B 0.031(11) 0.062(12) 0.064(11) -0.029(9) 0.007(7) -0.012(8)
C20B 0.029(8) 0.051(8) 0.039(8) -0.016(6) 0.013(6) -0.009(7)
C23B 0.033(9) 0.103(13) 0.105(14) -0.043(11) -0.002(9) 0.021(9)
C19B 0.057(11) 0.065(11) 0.057(10) -0.026(8) -0.006(8) -0.012(9)
C21B 0.048(10) 0.066(11) 0.070(11) -0.049(9) 0.002(9) -0.010(9)
C40B 0.043(12) 0.20(3) 0.080(16) -0.029(16) 0.018(11) -0.046(14)
C39B 0.020(6) 0.088(10) 0.059(8) 0.013(7) -0.004(6) -0.001(6)
C38B 0.044(5) 0.083(6) 0.058(5) 0.004(5) 0.008(5) 0.013(5)
C34B 0.031(6) 0.054(7) 0.123(13) 0.015(7) -0.004(6) -0.018(6)
C35B 0.044(5) 0.083(6) 0.058(5) 0.004(5) 0.008(5) 0.013(5)
C36B 0.017(6) 0.107(12) 0.052(7) 0.032(7) 0.000(5) -0.006(6)
N42B 0.0473(18) 0.067(2) 0.076(2) 0.007(4) 0.003(3) 0.0033(18)
N17B 0.061(3) 0.058(2) 0.065(2) 0.009(3) -0.008(4) 0.008(2)
N15B 0.0473(18) 0.067(2) 0.076(2) 0.007(4) 0.003(3) 0.0033(18)
N3B 0.061(3) 0.058(2) 0.065(2) 0.009(3) -0.008(4) 0.008(2)
N27B 0.0473(18) 0.067(2) 0.076(2) 0.007(4) 0.003(3) 0.0033(18)
N32B 0.061(3) 0.058(2) 0.065(2) 0.009(3) -0.008(4) 0.008(2)
C37B 0.058(3) 0.066(5) 0.105(6) -0.036(8) -0.018(6) -0.004(3)
C8B 0.058(3) 0.066(5) 0.105(6) -0.036(8) -0.018(6) -0.004(3)
C22B 0.058(3) 0.066(5) 0.105(6) -0.036(8) -0.018(6) -0.004(3)
N1 0.038(2) 0.061(3) 0.125(4) 0.000(6) 0.000(6) -0.006(2)
N2 0.057(3) 0.058(3) 0.094(3) 0.004(6) 0.000(6) -0.002(2)
C1 0.110(8) 0.119(11) 0.165(12) -0.062(9) 0.012(8) -0.031(8)
C2 0.178(12) 0.040(5) 0.154(10) -0.026(6) -0.117(9) 0.010(6)
C4 0.076(7) 0.049(5) 0.075(6) -0.022(5) -0.023(5) 0.020(5)
C12 0.076(7) 0.073(7) 0.057(6) 0.004(5) -0.012(5) -0.014(6)
C13 0.074(7) 0.082(7) 0.051(5) 0.010(5) 0.017(4) 0.018(5)
C14 0.050(2) 0.067(2) 0.178(4) -0.012(4) -0.015(3) 0.004(2)
C15 0.042(3) 0.053(4) 0.351(12) 0.033(12) -0.008(13) -0.002(3)
C16 0.049(3) 0.066(3) 0.086(4) 0.001(6) 0.021(5) 0.012(3)
C18 0.047(3) 0.043(3) 0.108(4) -0.031(6) -0.014(7) 0.000(2)
C26 0.040(3) 0.042(3) 0.097(4) -0.006(7) 0.000(7) -0.009(2)
C28 0.046(3) 0.042(3) 0.199(8) 0.017(8) -0.016(8) -0.002(3)
C29 0.050(2) 0.067(2) 0.178(4) -0.012(4) -0.015(3) 0.004(2)
C30 0.292(17) 0.030(5) 0.186(12) 0.012(6) 0.157(12) 0.012(7)
C31 0.075(7) 0.148(12) 0.176(12) 0.101(10) 0.021(7) 0.044(7)
C33 0.070(7) 0.105(8) 0.053(6) -0.009(5) 0.015(5) -0.034(6)
C41 0.060(7) 0.087(8) 0.096(8) -0.015(6) 0.026(6) 0.011(6)
C43 0.041(5) 0.092(7) 0.152(10) -0.059(7) 0.004(6) 0.002(6)
C44 0.050(2) 0.067(2) 0.178(4) -0.012(4) -0.015(3) 0.004(2)

loop_
_atom_type_symbol
_atom_type_description
_atom_type_scat_dispersion_real
_atom_type_scat_dispersion_imag
_atom_type_scat_source
C C 0.0033 0.0016 'International Tables Vol C Tables 4.2.6.8 and 6.1.1.4'
N N 0.0061 0.0033 'International Tables Vol C Tables 4.2.6.8 and 6.1.1.4'
H H 0.0000 0.0000 'International Tables Vol C Tables 4.2.6.8 and 6.1.1.4'

loop_
_geom_angle_atom_site_label_1
_geom_angle_atom_site_label_2
_geom_angle_atom_site_label_3
_geom_angle
C4 N3A C2 130.3(15)
C12 N15A C13 112.9(12)
C16 N17A C18 113.2(13)
C26 N27A C28 123.9(12)
C31 N32A C33 108.0(10)
C41 N42A C43 109.4(12)
C10A C9A C7A 120.0
C10A C9A H9A 120.0
C7A C9A H9A 120.0
C11A C10A C9A 120.0
C11A C10A C12 112.8(8)
C9A C10A C12 127.0(8)
C10A C11A C5A 120.0
C10A C11A H11A 120.0
C5A C11A H11A 120.0
C6A C5A C11A 120.0
C6A C5A C4 124.4(8)
C11A C5A C4 115.4(8)
C7A C6A C5A 120.0
C7A C6A H6A 120.0
C5A C6A H6A 120.0
C6A C7A C9A 120.0
C6A C7A C8A 122.5(16)
C9A C7A C8A 117.1(16)
C19A C25A C24A 120.0
C19A C25A H25A 120.0
C24A C25A H25A 120.0
C20A C19A C25A 120.0
C20A C19A C18 129.0(8)
C25A C19A C18 110.7(8)
C19A C20A C21A 120.0
C19A C20A H20A 120.0
C21A C20A H20A 120.0
C20A C21A C23A 120.0
C20A C21A C22A 115.7(13)
C23A C21A C22A 123.3(13)
C24A C23A C21A 120.0
C24A C23A H23A 120.0
C21A C23A H23A 120.0
C23A C24A C25A 120.0
C23A C24A C26 125.0(8)
C25A C24A C26 114.9(8)
C34A C40A C36A 120.0
C34A C40A H40A 120.0
C36A C40A H40A 120.0
C35A C34A C40A 120.0
C35A C34A C33 122.3(9)
C40A C34A C33 117.6(9)
C34A C35A C38A 120.0
C34A C35A H35A 120.0
C38A C35A H35A 120.0
C35A C38A C39A 120.0
C35A C38A C37A 111.0(11)
C39A C38A C37A 129.0(11)
C38A C39A C36A 120.0
C38A C39A H39A 120.0
C36A C39A H39A 120.0
C39A C36A C40A 120.0
C39A C36A C41 128.6(8)
C40A C36A C41 111.4(8)
C38A C37A H37A 109.5
C38A C37A H37B 109.5
H37A C37A H37B 109.5
C38A C37A H37C 109.5
H37A C37A H37C 109.5
H37B C37A H37C 109.5
C7A C8A H8AA 109.5
C7A C8A H8AB 109.5
H8AA C8A H8AB 109.5
C7A C8A H8AC 109.5
H8AA C8A H8AC 109.5
H8AB C8A H8AC 109.5
C21A C22A H22A 109.5
C21A C22A H22B 109.5
H22A C22A H22B 109.5
C21A C22A H22C 109.5
H22A C22A H22C 109.5
H22B C22A H22C 109.5
C10B C9B C6B 120.0
C10B C9B H9B 120.0
C6B C9B H9B 120.0
C11B C10B C9B 120.0
C11B C10B C12 123.2(9)
C9B C10B C12 116.8(9)
C10B C11B C5B 120.0
C10B C11B H11B 120.0
C5B C11B H11B 120.0
C11B C5B C7B 120.0
C11B C5B C22B 116.1(11)
C7B C5B C22B 123.8(11)
C5B C7B C6B 120.0
C5B C7B H7B 120.0
C6B C7B H7B 120.0
C4 C6B C7B 123.1(10)
C4 C6B C9B 116.9(10)
C7B C6B C9B 120.0
C25B C24B C21B 120.0
C25B C24B C26 113.3(9)
C21B C24B C26 126.5(9)
C24B C25B C20B 120.0
C24B C25B H25B 120.0
C20B C25B H25B 120.0
C25B C20B C23B 120.0
C25B C20B C18 115.7(8)
C23B C20B C18 124.2(8)
C19B C23B C20B 120.0
C19B C23B H23B 120.0
C20B C23B H23B 120.0
C23B C19B C21B 120.0
C23B C19B C37B 127.3(11)
C21B C19B C37B 112.5(11)
C19B C21B C24B 120.0
C19B C21B H21B 120.0
C24B C21B H21B 120.0
C39B C40B C36B 120.0
C39B C40B H40B 120.0
C36B C40B H40B 120.0
C38B C39B C40B 120.0
C38B C39B C41 129.5(8)
C40B C39B C41 110.4(8)
C34B C38B C39B 120.0
C34B C38B H38B 120.0
C39B C38B H38B 120.0
C35B C34B C38B 120.0
C35B C34B C8B 119.6(13)
C38B C34B C8B 120.3(13)
C34B C35B C36B 120.0
C34B C35B H35B 120.0
C36B C35B H35B 120.0
C35B C36B C40B 120.0
C35B C36B C33 120.8(8)
C40B C36B C33 119.2(8)
C43 N42B C41 111.1(11)
C18 N17B C16 110.6(11)
C12 N15B C13 110.5(11)
C2 N3B C4 131.3(13)
C26 N27B C28 115.4(11)
C33 N32B C31 117.2(11)
C19B C37B H37D 109.5
C19B C37B H37E 109.5
H37D C37B H37E 109.5
C19B C37B H37F 109.5
H37D C37B H37F 109.5
H37E C37B H37F 109.5
C34B C8B H8B1 109.5
C34B C8B H8B2 109.5
H8B1 C8B H8B2 109.5
C34B C8B H8B3 109.5
H8B1 C8B H8B3 109.5
H8B2 C8B H8B3 109.5
C5B C22B H22D 109.5
C5B C22B H22E 109.5
H22D C22B H22E 109.5
C5B C22B H22F 109.5
H22D C22B H22F 109.5
H22E C22B H22F 109.5
C14 N1 C29 125.2(9)
C14 N1 C44 110.9(6)
C29 N1 C44 96.8(10)
C30 N2 C15 107.8(12)
C30 N2 C1 112.6(6)
C15 N2 C1 113.4(12)
C2 C1 N2 114.9(10)
C2 C1 H1A 108.5
N2 C1 H1A 108.5
C2 C1 H1B 108.5
N2 C1 H1B 108.5
H1A C1 H1B 107.5
N3B C2 N3A 46.1(8)
N3B C2 C1 130.9(11)
N3A C2 C1 140.3(11)
N3B C2 H2A 58.9
N3A C2 H2A 102.0
C1 C2 H2A 102.0
N3B C2 H2B 125.8
N3A C2 H2B 102.0
C1 C2 H2B 102.0
H2A C2 H2B 104.8
N3B C2 H2C 104.5
N3A C2 H2C 114.4
C1 C2 H2C 104.5
H2A C2 H2C 63.6
H2B C2 H2C 41.5
N3B C2 H2D 104.5
N3A C2 H2D 58.4
C1 C2 H2D 104.5
H2A C2 H2D 153.2
H2B C2 H2D 66.2
H2C C2 H2D 105.7
N3A C4 N3B 50.7(9)
N3A C4 C6B 171.4(13)
N3B C4 C6B 125.5(12)
N3A C4 C5A 114.0(13)
N3B C4 C5A 164.5(12)
C6B C4 C5A 70.0(8)
N3A C4 H4A 123.0
N3B C4 H4A 72.4
C6B C4 H4A 53.5
C5A C4 H4A 123.0
N3A C4 H4B 67.2
N3B C4 H4B 117.3
C6B C4 H4B 117.3
C5A C4 H4B 47.2
H4A C4 H4B 168.2
N15B C12 N15A 73.0(11)
N15B C12 C10A 170.6(11)
N15A C12 C10A 110.4(11)
N15B C12 C10B 108.2(10)
N15A C12 C10B 178.6(12)
C10A C12 C10B 68.3(8)
N15B C12 H12A 52.5
N15A C12 H12A 124.8
C10A C12 H12A 124.8
C10B C12 H12A 56.6
N15B C12 H12B 125.9
N15A C12 H12B 52.9
C10A C12 H12B 58.3
C10B C12 H12B 125.9
H12A C12 H12B 171.6
N15A C13 N15B 62.7(9)
N15A C13 C14 107.2(8)
N15B C13 C14 138.1(8)
N15A C13 H13A 110.3
N15B C13 H13A 111.2
C14 C13 H13A 110.3
N15A C13 H13B 110.3
N15B C13 H13B 49.9
C14 C13 H13B 110.3
H13A C13 H13B 108.5
N15A C13 H13C 55.6
N15B C13 H13C 102.6
C14 C13 H13C 102.6
H13A C13 H13C 60.1
H13B C13 H13C 147.1
N15A C13 H13D 147.3
N15B C13 H13D 102.6
C14 C13 H13D 102.6
H13A C13 H13D 44.8
H13B C13 H13D 70.6
H13C C13 H13D 104.9
N1 C14 C13 110.0(6)
N1 C14 H14A 109.7
C13 C14 H14A 109.7
N1 C14 H14B 109.7
C13 C14 H14B 109.7
H14A C14 H14B 108.2
C16 C15 N2 116.9(5)
C16 C15 H15A 108.1
N2 C15 H15A 108.1
C16 C15 H15B 108.1
N2 C15 H15B 108.1
H15A C15 H15B 107.3
N17A C16 C15 137.1(11)
N17A C16 N17B 64.0(5)
C15 C16 N17B 120.4(11)
N17A C16 H16A 102.9
C15 C16 H16A 102.9
N17B C16 H16A 42.6
N17A C16 H16B 102.9
C15 C16 H16B 102.9
N17B C16 H16B 128.6
H16A C16 H16B 105.0
N17A C16 H16C 44.0
C15 C16 H16C 107.2
N17B C16 H16C 107.2
H16A C16 H16C 146.4
H16B C16 H16C 82.5
N17A C16 H16D 111.6
C15 C16 H16D 107.2
N17B C16 H16D 107.2
H16A C16 H16D 77.4
H16B C16 H16D 27.8
H16C C16 H16D 106.9
N17B C18 N17A 65.4(5)
N17B C18 C19A 165.8(9)
N17A C18 C19A 106.6(12)
N17B C18 C20B 110.5(12)
N17A C18 C20B 159.8(8)
C19A C18 C20B 72.6(4)
N17B C18 H18A 62.4
N17A C18 H18A 126.7
C19A C18 H18A 126.7
C20B C18 H18A 57.6
N17B C18 H18B 124.8
N17A C18 H18B 62.7
C19A C18 H18B 53.9
C20B C18 H18B 124.8
H18A C18 H18B 151.2
N27A C26 N27B 60.3(5)
N27A C26 C24B 165.8(11)
N27B C26 C24B 108.1(12)
N27A C26 C24A 117.6(13)
N27B C26 C24A 170.8(8)
C24B C26 C24A 72.6(4)
N27A C26 H26A 121.2
N27B C26 H26A 61.7
C24B C26 H26A 49.7
C24A C26 H26A 121.2
N27A C26 H26B 66.2
N27B C26 H26B 126.0
C24B C26 H26B 126.0
C24A C26 H26B 54.2
H26A C26 H26B 162.4
N27A C28 N27B 59.8(5)
N27A C28 C29 124.0(12)
N27B C28 C29 131.1(10)
N27A C28 H28A 106.3
N27B C28 H28A 119.3
C29 C28 H28A 106.3
N27A C28 H28B 106.3
N27B C28 H28B 46.6
C29 C28 H28B 106.3
H28A C28 H28B 106.4
N27A C28 H28C 46.7
N27B C28 H28C 104.5
C29 C28 H28C 104.5
H28A C28 H28C 73.1
H28B C28 H28C 147.8
N27A C28 H28D 127.1
N27B C28 H28D 104.5
C29 C28 H28D 104.5
H28A C28 H28D 33.2
H28B C28 H28D 75.4
H28C C28 H28D 105.6
N1 C29 C28 117.9(5)
N1 C29 H29A 107.8
C28 C29 H29A 107.8
N1 C29 H29B 107.8
C28 C29 H29B 107.8
H29A C29 H29B 107.2
C31 C30 N2 124.7(9)
C31 C30 H30A 106.2
N2 C30 H30A 106.2
C31 C30 H30B 106.2
N2 C30 H30B 106.2
H30A C30 H30B 106.4
C30 C31 N32A 119.0(11)
C30 C31 N32B 125.4(12)
N32A C31 N32B 65.4(8)
C30 C31 H31A 107.6
N32A C31 H31A 107.6
N32B C31 H31A 123.2
C30 C31 H31B 107.6
N32A C31 H31B 107.6
N32B C31 H31B 42.3
H31A C31 H31B 107.0
C30 C31 H31C 106.0
N32A C31 H31C 42.9
N32B C31 H31C 106.0
H31A C31 H31C 74.0
H31B C31 H31C 144.1
C30 C31 H31D 106.0
N32A C31 H31D 130.0
N32B C31 H31D 106.0
H31A C31 H31D 33.2
H31B C31 H31D 76.2
H31C C31 H31D 106.3
N32B C33 N32A 69.3(9)
N32B C33 C34A 177.5(11)
N32A C33 C34A 109.0(10)
N32B C33 C36B 115.1(10)
N32A C33 C36B 175.4(10)
C34A C33 C36B 66.7(8)
N32B C33 H33A 56.2
N32A C33 H33A 125.5
C34A C33 H33A 125.5
C36B C33 H33A 58.8
N32B C33 H33B 122.5
N32A C33 H33B 53.2
C34A C33 H33B 55.8
C36B C33 H33B 122.5
H33A C33 H33B 178.7
N42A C41 N42B 68.8(10)
N42A C41 C39B 175.9(11)
N42B C41 C39B 108.1(10)
N42A C41 C36A 108.3(10)
N42B C41 C36A 176.3(12)
C39B C41 C36A 74.7(7)
N42A C41 H41A 125.9
N42B C41 H41A 57.1
C39B C41 H41A 51.3
C36A C41 H41A 125.9
N42A C41 H41B 57.2
N42B C41 H41B 125.9
C39B C41 H41B 125.9
C36A C41 H41B 51.3
H41A C41 H41B 174.8
N42B C43 C44 135.5(11)
N42B C43 N42A 70.7(10)
C44 C43 N42A 107.8(9)
N42B C43 H43A 41.4
C44 C43 H43A 110.1
N42A C43 H43A 110.1
N42B C43 H43B 111.8
C44 C43 H43B 110.1
N42A C43 H43B 110.1
H43A C43 H43B 108.5
N42B C43 H43C 103.3
C44 C43 H43C 103.3
N42A C43 H43C 43.5
H43A C43 H43C 143.5
H43B C43 H43C 71.8
N42B C43 H43D 103.3
C44 C43 H43D 103.3
N42A C43 H43D 140.0
H43A C43 H43D 81.2
H43B C43 H43D 33.4
H43C C43 H43D 105.2
C43 C44 N1 109.9(7)
C43 C44 H44A 109.7
N1 C44 H44A 109.7
C43 C44 H44B 109.7
N1 C44 H44B 109.7
H44A C44 H44B 108.2

loop_
_geom_bond_atom_site_label_1
_geom_bond_atom_site_label_2
_geom_bond_distance
N3A C4 1.154(16)
N3A C2 1.400(18)
N15A C12 1.336(17)
N15A C13 1.477(18)
N17A C16 1.345(16)
N17A C18 1.416(17)
N27A C26 1.321(17)
N27A C28 1.327(16)
N32A C31 1.438(18)
N32A C33 1.487(16)
N42A C41 1.403(18)
N42A C43 1.464(17)
C9A C10A 1.3900
C9A C7A 1.3900
C9A H9A 0.9300
C10A C11A 1.3900
C10A C12 1.546(13)
C11A C5A 1.3900
C11A H11A 0.9300
C5A C6A 1.3900
C5A C4 1.554(12)
C6A C7A 1.3900
C6A H6A 0.9300
C7A C8A 1.52(3)
C25A C19A 1.3900
C25A C24A 1.3900
C25A H25A 0.9300
C19A C20A 1.3900
C19A C18 1.583(12)
C20A C21A 1.3900
C20A H20A 0.9300
C21A C23A 1.3900
C21A C22A 1.49(3)
C23A C24A 1.3900
C23A H23A 0.9300
C24A C26 1.592(12)
C40A C34A 1.3900
C40A C36A 1.3900
C40A H40A 0.9300
C34A C35A 1.3900
C34A C33 1.573(12)
C35A C38A 1.3900
C35A H35A 0.9300
C38A C39A 1.3900
C38A C37A 1.63(3)
C39A C36A 1.3900
C39A H39A 0.9300
C36A C41 1.598(14)
C37A H37A 0.9600
C37A H37B 0.9600
C37A H37C 0.9600
C8A H8AA 0.9600
C8A H8AB 0.9600
C8A H8AC 0.9600
C22A H22A 0.9600
C22A H22B 0.9600
C22A H22C 0.9600
C9B C10B 1.3900
C9B C6B 1.3900
C9B H9B 0.9300
C10B C11B 1.3900
C10B C12 1.621(13)
C11B C5B 1.3900
C11B H11B 0.9300
C5B C7B 1.3900
C5B C22B 1.64(2)
C7B C6B 1.3900
C7B H7B 0.9300
C6B C4 1.371(13)
C24B C25B 1.3900
C24B C21B 1.3900
C24B C26 1.515(13)
C25B C20B 1.3900
C25B H25B 0.9300
C20B C23B 1.3900
C20B C18 1.590(10)
C23B C19B 1.3900
C23B H23B 0.9300
C19B C21B 1.3900
C19B C37B 1.46(2)
C21B H21B 0.9300
C40B C39B 1.3900
C40B C36B 1.3900
C40B H40B 0.9300
C39B C38B 1.3900
C39B C41 1.540(14)
C38B C34B 1.3900
C38B H38B 0.9300
C34B C35B 1.3900
C34B C8B 1.56(3)
C35B C36B 1.3900
C35B H35B 0.9300
C36B C33 1.619(13)
N42B C43 1.354(16)
N42B C41 1.483(16)
N17B C18 1.340(14)
N17B C16 1.464(15)
N15B C12 1.307(15)
N15B C13 1.543(15)
N3B C2 1.262(16)
N3B C4 1.284(14)
N27B C26 1.376(16)
N27B C28 1.389(14)
N32B C33 1.281(14)
N32B C31 1.489(15)
C37B H37D 0.9600
C37B H37E 0.9600
C37B H37F 0.9600
C8B H8B1 0.9600
C8B H8B2 0.9600
C8B H8B3 0.9600
C22B H22D 0.9600
C22B H22E 0.9600
C22B H22F 0.9600
N1 C14 1.402(9)
N1 C29 1.405(5)
N1 C44 1.553(12)
N2 C30 1.382(12)
N2 C15 1.447(6)
N2 C1 1.466(13)
C1 C2 1.458(16)
C1 H1A 0.9700
C1 H1B 0.9700
C2 H2A 0.9700
C2 H2B 0.9700
C2 H2C 0.9700
C2 H2D 0.9700
C4 H4A 0.9300
C4 H4B 0.9300
C12 H12A 0.9300
C12 H12B 0.9300
C13 C14 1.594(11)
C13 H13A 0.9700
C13 H13B 0.9700
C13 H13C 0.9700
C13 H13D 0.9700
C14 H14A 0.9700
C14 H14B 0.9700
C15 C16 1.420(7)
C15 H15A 0.9700
C15 H15B 0.9700
C16 H16A 0.9700
C16 H16B 0.9700
C16 H16C 0.9700
C16 H16D 0.9700
C18 H18A 0.9300
C18 H18B 0.9300
C26 H26A 0.9300
C26 H26B 0.9300
C28 C29 1.464(6)
C28 H28A 0.9700
C28 H28B 0.9700
C28 H28C 0.9700
C28 H28D 0.9700
C29 H29A 0.9700
C29 H29B 0.9700
C30 C31 1.313(16)
C30 H30A 0.9700
C30 H30B 0.9700
C31 H31A 0.9700
C31 H31B 0.9700
C31 H31C 0.9700
C31 H31D 0.9700
C33 H33A 0.9300
C33 H33B 0.9300
C41 H41A 0.9300
C41 H41B 0.9300
C43 C44 1.397(13)
C43 H43A 0.9700
C43 H43B 0.9700
C43 H43C 0.9700
C43 H43D 0.9700
C44 H44A 0.9700
C44 H44B 0.9700
